data_7228712
loop_
_publ_author_name
'Dai, Chenshu'
'Wang, Junqi'
'Deng, Siqi'
'Zhou, Candong'
'Zhang, Wenhe'
'Zhu, Qiuhua'
'Tang, Xiaodong'

_publ_section_title
;
 Acid-mediated sulfonylation of arylethynylene bromides with sodium
 arylsulfinates: synthesis of (E)-1,2-bis(arylsulfonyl)ethylenes and
 arylacetylenic sulfones
;
_journal_issue 57
_journal_name_full 'RSC Adv.'
_journal_page_first 36112
_journal_paper_doi 10.1039/C7RA07105A
_journal_volume 7
_journal_year 2017
_chemical_absolute_configuration ad
_chemical_formula_moiety 'C22 H20 O4 S2'
_chemical_formula_sum 'C22 H20 O4 S2'
_chemical_formula_weight 412.50
_chemical_name_systematic
;
 ? 
;
_space_group_crystal_system orthorhombic
_space_group_IT_number 19
_space_group_name_Hall 'P 2ac 2ab'
_space_group_name_H-M_alt 'P 21 21 21'
_symmetry_space_group_name_Hall 'P 2ac 2ab'
_symmetry_space_group_name_H-M 'P 21 21 21'
_atom_sites_solution_hydrogens geom
_atom_sites_solution_primary direct
_atom_sites_solution_secondary difmap
_audit_creation_date 2016-09-02
_audit_creation_method
;
Olex2 1.2
(compiled 2014.09.19 svn.r3010 for OlexSys, GUI svn.r4874)
;
_audit_update_record
;
2016-09-02 deposited with the CCDC.
2017-07-13 downloaded from the CCDC.
;
_cell_angle_alpha 90.00
_cell_angle_beta 90.00
_cell_angle_gamma 90.00
_cell_formula_units_Z 4
_cell_length_a 6.8674(3)
_cell_length_b 13.0958(6)
_cell_length_c 22.6828(11)
_cell_measurement_reflns_used 9720
_cell_measurement_temperature 293(2)
_cell_measurement_theta_max 68.242
_cell_measurement_theta_min 3.375
_cell_volume 2039.96(16)
_computing_molecular_graphics 'Olex2 (Dolomanov et al., 2009)'
_computing_publication_material 'Olex2 (Dolomanov et al., 2009)'
_computing_structure_refinement 'XL (Sheldrick, 2008)'
_computing_structure_solution 'XS (Sheldrick, 2008)'
_diffrn_ambient_temperature 293(2)
_diffrn_measured_fraction_theta_full 0.982
_diffrn_measured_fraction_theta_max 0.982
_diffrn_measurement_device_type 'Xcalibur, Onyx, Nova'
_diffrn_radiation_monochromator graphite
_diffrn_radiation_type CuK\a
_diffrn_radiation_wavelength 1.54184
_diffrn_reflns_av_R_equivalents 0.0505
_diffrn_reflns_av_unetI/netI 0.0345
_diffrn_reflns_limit_h_max 8
_diffrn_reflns_limit_h_min -7
_diffrn_reflns_limit_k_max 15
_diffrn_reflns_limit_k_min -15
_diffrn_reflns_limit_l_max 27
_diffrn_reflns_limit_l_min -27
_diffrn_reflns_number 20278
_diffrn_reflns_theta_full 68.30
_diffrn_reflns_theta_max 68.30
_diffrn_reflns_theta_min 5.16
_diffrn_source 'fine-focus sealed tube'
_exptl_absorpt_coefficient_mu 2.578
_exptl_absorpt_correction_T_max 0.7531
_exptl_absorpt_correction_T_min 0.2959
_exptl_absorpt_correction_type multi-scan
_exptl_absorpt_process_details
;
SADABS-2014/5 (Bruker,2014) was used for absorption correction.
wR2(int) was 0.1425 before and 0.0735 after correction.
The Ratio of minimum to maximum transmission is 0.3929.
The \l/2 correction factor is Not present.
;
_exptl_crystal_colour colorless
_exptl_crystal_density_diffrn 1.343
_exptl_crystal_density_method 'not measured'
_exptl_crystal_description block
_exptl_crystal_F_000 864
_exptl_crystal_size_max 0.15
_exptl_crystal_size_mid 0.15
_exptl_crystal_size_min 0.15
_refine_diff_density_max 0.264
_refine_diff_density_min -0.358
_refine_diff_density_rms 0.053
_refine_ls_abs_structure_details 'Flack H D (1983), Acta Cryst. A39, 876-881'
_refine_ls_abs_structure_Flack 0.069(14)
_refine_ls_extinction_method none
_refine_ls_goodness_of_fit_ref 1.089
_refine_ls_hydrogen_treatment constr
_refine_ls_matrix_type full
_refine_ls_number_parameters 255
_refine_ls_number_reflns 3677
_refine_ls_number_restraints 0
_refine_ls_restrained_S_all 1.089
_refine_ls_R_factor_all 0.0329
_refine_ls_R_factor_gt 0.0326
_refine_ls_shift/su_max 0.003
_refine_ls_shift/su_mean 0.000
_refine_ls_structure_factor_coef Fsqd
_refine_ls_weighting_details 'calc w=1/[\s^2^(Fo^2^)+(0.0569P)^2^+0.1956P] where P=(Fo^2^+2Fc^2^)/3'
_refine_ls_weighting_scheme calc
_refine_ls_wR_factor_gt 0.0878
_refine_ls_wR_factor_ref 0.0880
_reflns_number_gt 3642
_reflns_number_total 3677
_reflns_threshold_expression >2sigma(I)
_cod_data_source_file c7ra07105a2.cif
_cod_data_source_block cu_0901nfyk_0m
_cod_database_code 7228712
_olex2_refinement_description
;
1. Fixed Uiso
 At 1.2 times of:
  All C(H) groups
 At 1.5 times of:
  All C(H,H,H) groups
2.a Aromatic/amide H refined with riding coordinates:
 C9(H9), C10(H10), C12(H12), C13(H13), C14(H14), C15(H15), C17(H17), C18(H18),
 C19(H19), C20(H20), C21(H21), C23(H23), C24(H24), C26(H26)
2.b Idealised Me refined as rotating group:
 C22(H22A,H22B,H22C), C25(H25A,H25B,H25C)
;
_olex2_submission_special_instructions 'No special instructions were received'

loop_
_space_group_symop_id
_space_group_symop_operation_xyz
1 'x, y, z'
2 '-x+1/2, -y, z+1/2'
3 'x+1/2, -y+1/2, -z'
4 '-x, y+1/2, -z+1/2'

loop_
_atom_site_label
_atom_site_type_symbol
_atom_site_fract_x
_atom_site_fract_y
_atom_site_fract_z
_atom_site_U_iso_or_equiv
_atom_site_adp_type
_atom_site_occupancy
_atom_site_calc_flag
_atom_site_refinement_flags_posn
S1 S -0.99560(7) -0.61306(3) -0.144888(18) 0.04170(13) Uani 1 d .
S2 S -0.90164(8) -0.63691(3) 0.045298(18) 0.04368(13) Uani 1 d .
O1 O -0.9095(3) -0.51555(10) -0.15648(6) 0.0565(4) Uani 1 d .
C2 C -0.6357(4) -0.85333(17) -0.23757(9) 0.0544(5) Uani 1 d .
O3 O -0.7109(2) -0.63429(12) 0.07097(7) 0.0586(4) Uani 1 d .
O4 O -1.0058(3) -0.73155(10) 0.04322(7) 0.0629(4) Uani 1 d .
C5 C -0.8800(3) -0.58983(11) -0.02917(7) 0.0375(3) Uani 1 d .
C6 C -1.0470(3) -0.54424(14) 0.08008(7) 0.0433(4) Uani 1 d .
O7 O -1.1964(2) -0.62969(13) -0.15981(7) 0.0621(4) Uani 1 d .
C8 C -0.7485(3) -0.50084(12) -0.03807(7) 0.0393(4) Uani 1 d .
C9 C -0.9786(3) -0.64244(13) -0.06906(7) 0.0401(3) Uani 1 d .
H9 H -1.0450 -0.7001 -0.0560 0.048 Uiso 1 calc R
C10 C -0.8126(4) -0.40196(14) -0.02798(10) 0.0564(5) Uani 1 d .
H10 H -0.9383 -0.3902 -0.0144 0.068 Uiso 1 calc R
C11 C -0.8555(3) -0.70811(13) -0.17876(7) 0.0390(4) Uani 1 d .
C12 C -0.9432(3) -0.79725(15) -0.19841(9) 0.0512(5) Uani 1 d .
H12 H -1.0749 -0.8090 -0.1916 0.061 Uiso 1 calc R
C13 C -0.5595(3) -0.51750(14) -0.05666(8) 0.0460(4) Uani 1 d .
H13 H -0.5153 -0.5839 -0.0625 0.055 Uiso 1 calc R
C14 C -0.6582(3) -0.69205(16) -0.18692(9) 0.0496(4) Uani 1 d .
H14 H -0.5993 -0.6329 -0.1729 0.059 Uiso 1 calc R
C15 C -0.9630(3) -0.47255(17) 0.11668(9) 0.0569(5) Uani 1 d .
H15 H -0.8296 -0.4731 0.1236 0.068 Uiso 1 calc R
C16 C -1.2794(4) -0.3975(2) 0.13255(11) 0.0687(6) Uani 1 d .
C17 C -0.8317(4) -0.86842(16) -0.22831(10) 0.0579(5) Uani 1 d .
H17 H -0.8903 -0.9276 -0.2424 0.070 Uiso 1 calc R
C18 C -1.3578(4) -0.4695(2) 0.09496(12) 0.0720(6) Uani 1 d .
H18 H -1.4905 -0.4674 0.0868 0.086 Uiso 1 calc R
C19 C -1.0813(4) -0.39972(19) 0.14288(11) 0.0701(6) Uani 1 d .
H19 H -1.0261 -0.3515 0.1679 0.084 Uiso 1 calc R
C20 C -0.5010(4) -0.33741(16) -0.05785(11) 0.0642(6) Uani 1 d .
H20 H -0.4186 -0.2825 -0.0651 0.077 Uiso 1 calc R
C21 C -0.5507(3) -0.76467(18) -0.21592(10) 0.0574(5) Uani 1 d .
H21 H -0.4179 -0.7543 -0.2212 0.069 Uiso 1 calc R
C22 C -1.4060(6) -0.3178(3) 0.16175(19) 0.1133(13) Uani 1 d .
H22A H -1.5335 -0.3191 0.1444 0.170 Uiso 1 calc GR
H22B H -1.3492 -0.2515 0.1562 0.170 Uiso 1 calc GR
H22C H -1.4157 -0.3322 0.2031 0.170 Uiso 1 calc GR
C23 C -0.6878(5) -0.32065(15) -0.03835(12) 0.0704(7) Uani 1 d .
H23 H -0.7308 -0.2542 -0.0320 0.084 Uiso 1 calc R
C24 C -1.2460(4) -0.54395(19) 0.06921(10) 0.0586(5) Uani 1 d .
H24 H -1.3023 -0.5931 0.0450 0.070 Uiso 1 calc R
C25 C -0.5142(5) -0.9308(2) -0.27000(12) 0.0819(8) Uani 1 d .
H25A H -0.5731 -0.9970 -0.2664 0.123 Uiso 1 calc GR
H25B H -0.3857 -0.9325 -0.2534 0.123 Uiso 1 calc GR
H25C H -0.5064 -0.9123 -0.3109 0.123 Uiso 1 calc GR
C26 C -0.4359(3) -0.43602(18) -0.06662(10) 0.0571(5) Uani 1 d .
H26 H -0.3090 -0.4476 -0.0792 0.068 Uiso 1 calc R

loop_
_atom_site_aniso_label
_atom_site_aniso_U_11
_atom_site_aniso_U_22
_atom_site_aniso_U_33
_atom_site_aniso_U_23
_atom_site_aniso_U_13
_atom_site_aniso_U_12
S1 0.0495(2) 0.0386(2) 0.0370(2) -0.00068(14) -0.00542(18) 0.00183(19)
S2 0.0635(3) 0.0315(2) 0.0361(2) 0.00276(16) -0.00299(18) 0.00032(19)
O1 0.0845(10) 0.0372(6) 0.0477(7) 0.0077(5) -0.0035(8) -0.0021(7)
C2 0.0717(13) 0.0551(11) 0.0364(8) -0.0036(8) 0.0011(9) 0.0092(10)
O3 0.0678(9) 0.0558(8) 0.0524(7) 0.0013(6) -0.0126(7) 0.0153(7)
O4 0.1029(11) 0.0353(6) 0.0505(7) 0.0063(6) 0.0026(8) -0.0153(8)
C5 0.0499(9) 0.0272(7) 0.0353(7) 0.0005(6) 0.0017(7) 0.0028(7)
C6 0.0557(11) 0.0398(8) 0.0343(8) 0.0009(7) 0.0024(7) -0.0024(7)
O7 0.0503(8) 0.0730(10) 0.0630(9) -0.0106(8) -0.0143(7) 0.0106(8)
C8 0.0526(9) 0.0301(7) 0.0352(8) -0.0025(6) -0.0042(7) -0.0015(6)
C9 0.0489(9) 0.0329(7) 0.0386(8) 0.0002(6) 0.0030(7) -0.0043(7)
C10 0.0716(13) 0.0316(8) 0.0661(13) -0.0026(8) 0.0124(10) -0.0007(9)
C11 0.0471(9) 0.0387(8) 0.0311(7) -0.0002(6) -0.0038(7) -0.0019(7)
C12 0.0517(11) 0.0459(9) 0.0559(11) -0.0053(8) -0.0017(8) -0.0074(8)
C13 0.0522(10) 0.0385(9) 0.0472(10) -0.0010(7) -0.0043(8) -0.0012(7)
C14 0.0500(10) 0.0503(10) 0.0483(10) -0.0066(8) 0.0005(8) -0.0113(8)
C15 0.0593(12) 0.0607(12) 0.0506(10) -0.0125(9) -0.0009(9) -0.0064(10)
C16 0.0756(15) 0.0743(15) 0.0562(12) -0.0116(11) 0.0173(11) 0.0045(13)
C17 0.0728(13) 0.0435(10) 0.0575(12) -0.0125(9) -0.0044(10) -0.0058(10)
C18 0.0596(13) 0.0874(17) 0.0690(14) -0.0104(13) 0.0095(12) 0.0023(12)
C19 0.0887(17) 0.0625(13) 0.0591(12) -0.0236(11) 0.0071(12) -0.0059(12)
C20 0.0828(15) 0.0466(11) 0.0633(13) -0.0024(9) 0.0043(12) -0.0277(12)
C21 0.0519(12) 0.0683(13) 0.0518(11) -0.0081(10) 0.0066(9) -0.0011(9)
C22 0.109(3) 0.119(3) 0.112(3) -0.040(2) 0.037(2) 0.025(2)
C23 0.1026(19) 0.0288(9) 0.0798(16) -0.0079(10) 0.0109(14) -0.0076(11)
C24 0.0594(12) 0.0659(13) 0.0505(10) -0.0100(9) 0.0001(10) -0.0085(10)
C25 0.101(2) 0.0790(17) 0.0657(14) -0.0191(13) 0.0130(15) 0.0206(17)
C26 0.0552(12) 0.0572(12) 0.0588(11) 0.0017(10) 0.0025(9) -0.0107(9)

loop_
_atom_type_symbol
_atom_type_description
_atom_type_scat_dispersion_real
_atom_type_scat_dispersion_imag
_atom_type_scat_source
C C 0.0181 0.0091 'International Tables Vol C Tables 4.2.6.8 and 6.1.1.4'
H H 0.0000 0.0000 'International Tables Vol C Tables 4.2.6.8 and 6.1.1.4'
O O 0.0492 0.0322 'International Tables Vol C Tables 4.2.6.8 and 6.1.1.4'
S S 0.3331 0.5567 'International Tables Vol C Tables 4.2.6.8 and 6.1.1.4'

loop_
_geom_angle_atom_site_label_1
_geom_angle_atom_site_label_2
_geom_angle_atom_site_label_3
_geom_angle
O1 S1 O7 119.25(10)
O1 S1 C9 110.24(8)
O1 S1 C11 109.06(9)
O7 S1 C9 105.03(9)
O7 S1 C11 108.44(9)
C11 S1 C9 103.68(8)
O3 S2 C5 107.26(9)
O3 S2 C6 108.67(9)
O4 S2 O3 119.36(10)
O4 S2 C5 107.84(8)
O4 S2 C6 109.17(10)
C6 S2 C5 103.36(8)
C17 C2 C21 118.5(2)
C17 C2 C25 121.3(2)
C21 C2 C25 120.2(2)
C8 C5 S2 116.41(12)
C9 C5 S2 114.83(13)
C9 C5 C8 128.70(15)
C15 C6 S2 120.15(16)
C15 C6 C24 121.1(2)
C24 C6 S2 118.77(16)
C10 C8 C5 121.09(18)
C13 C8 C5 119.20(15)
C13 C8 C10 119.71(18)
S1 C9 H9 117.1
C5 C9 S1 125.87(13)
C5 C9 H9 117.1
C8 C10 H10 120.2
C8 C10 C23 119.5(2)
C23 C10 H10 120.2
C12 C11 S1 120.05(15)
C14 C11 S1 119.26(15)
C14 C11 C12 120.67(18)
C11 C12 H12 120.5
C17 C12 C11 118.93(19)
C17 C12 H12 120.5
C8 C13 H13 119.8
C26 C13 C8 120.32(18)
C26 C13 H13 119.8
C11 C14 H14 120.5
C21 C14 C11 119.08(19)
C21 C14 H14 120.5
C6 C15 H15 120.6
C6 C15 C19 118.8(2)
C19 C15 H15 120.6
C18 C16 C19 118.3(2)
C18 C16 C22 121.2(3)
C19 C16 C22 120.5(3)
C2 C17 C12 121.3(2)
C2 C17 H17 119.4
C12 C17 H17 119.4
C16 C18 H18 119.0
C24 C18 C16 122.0(2)
C24 C18 H18 119.0
C15 C19 H19 119.4
C16 C19 C15 121.3(2)
C16 C19 H19 119.4
C23 C20 H20 120.1
C23 C20 C26 119.84(19)
C26 C20 H20 120.1
C2 C21 H21 119.3
C14 C21 C2 121.5(2)
C14 C21 H21 119.3
C16 C22 H22A 109.5
C16 C22 H22B 109.5
C16 C22 H22C 109.5
H22A C22 H22B 109.5
H22A C22 H22C 109.5
H22B C22 H22C 109.5
C10 C23 H23 119.7
C20 C23 C10 120.6(2)
C20 C23 H23 119.7
C6 C24 H24 120.7
C18 C24 C6 118.5(2)
C18 C24 H24 120.7
C2 C25 H25A 109.5
C2 C25 H25B 109.5
C2 C25 H25C 109.5
H25A C25 H25B 109.5
H25A C25 H25C 109.5
H25B C25 H25C 109.5
C13 C26 H26 120.0
C20 C26 C13 120.0(2)
C20 C26 H26 120.0

loop_
_geom_bond_atom_site_label_1
_geom_bond_atom_site_label_2
_geom_bond_distance
S1 O1 1.4316(14)
S1 O7 1.4367(15)
S1 C9 1.7664(17)
S1 C11 1.7508(18)
S2 O3 1.4335(16)
S2 O4 1.4317(15)
S2 C5 1.8043(16)
S2 C6 1.7585(19)
C2 C17 1.376(3)
C2 C21 1.389(3)
C2 C25 1.505(3)
C5 C8 1.488(2)
C5 C9 1.323(2)
C6 C15 1.380(3)
C6 C24 1.388(3)
C8 C10 1.387(3)
C8 C13 1.382(3)
C9 H9 0.9300
C10 H10 0.9300
C10 C23 1.387(3)
C11 C12 1.387(3)
C11 C14 1.384(3)
C12 H12 0.9300
C12 C17 1.384(3)
C13 H13 0.9300
C13 C26 1.382(3)
C14 H14 0.9300
C14 C21 1.372(3)
C15 H15 0.9300
C15 C19 1.387(3)
C16 C18 1.380(4)
C16 C19 1.381(4)
C16 C22 1.511(4)
C17 H17 0.9300
C18 H18 0.9300
C18 C24 1.372(4)
C19 H19 0.9300
C20 H20 0.9300
C20 C23 1.375(4)
C20 C26 1.381(3)
C21 H21 0.9300
C22 H22A 0.9600
C22 H22B 0.9600
C22 H22C 0.9600
C23 H23 0.9300
C24 H24 0.9300
C25 H25A 0.9600
C25 H25B 0.9600
C25 H25C 0.9600
C26 H26 0.9300

loop_
_geom_torsion_atom_site_label_1
_geom_torsion_atom_site_label_2
_geom_torsion_atom_site_label_3
_geom_torsion_atom_site_label_4
_geom_torsion
S1 C11 C12 C17 176.02(16)
S1 C11 C14 C21 -177.01(16)
S2 C5 C8 C10 -83.2(2)
S2 C5 C8 C13 96.77(17)
S2 C5 C9 S1 177.23(11)
S2 C6 C15 C19 179.22(18)
S2 C6 C24 C18 -177.92(19)
O1 S1 C9 C5 -8.05(19)
O1 S1 C11 C12 -149.86(15)
O1 S1 C11 C14 28.55(18)
O3 S2 C5 C8 -40.55(15)
O3 S2 C5 C9 136.89(14)
O3 S2 C6 C15 11.34(19)
O3 S2 C6 C24 -169.65(17)
O4 S2 C5 C8 -170.29(14)
O4 S2 C5 C9 7.15(17)
O4 S2 C6 C15 143.06(17)
O4 S2 C6 C24 -37.94(19)
C5 S2 C6 C15 -102.37(17)
C5 S2 C6 C24 76.64(18)
C5 C8 C10 C23 -178.2(2)
C5 C8 C13 C26 178.43(17)
C6 S2 C5 C8 74.18(14)
C6 S2 C5 C9 -108.38(14)
C6 C15 C19 C16 -0.6(4)
O7 S1 C9 C5 -137.71(17)
O7 S1 C11 C12 -18.55(18)
O7 S1 C11 C14 159.86(15)
C8 C5 C9 S1 -5.7(3)
C8 C10 C23 C20 -0.7(4)
C8 C13 C26 C20 0.2(3)
C9 S1 C11 C12 92.70(16)
C9 S1 C11 C14 -88.88(16)
C9 C5 C8 C10 99.8(2)
C9 C5 C8 C13 -80.3(2)
C10 C8 C13 C26 -1.6(3)
C11 S1 C9 C5 108.56(17)
C11 C12 C17 C2 1.5(3)
C11 C14 C21 C2 0.5(3)
C12 C11 C14 C21 1.4(3)
C13 C8 C10 C23 1.9(3)
C14 C11 C12 C17 -2.4(3)
C15 C6 C24 C18 1.1(4)
C16 C18 C24 C6 -2.1(4)
C17 C2 C21 C14 -1.3(3)
C18 C16 C19 C15 -0.4(4)
C19 C16 C18 C24 1.8(4)
C21 C2 C17 C12 0.3(3)
C22 C16 C18 C24 -178.3(3)
C22 C16 C19 C15 179.7(3)
C23 C20 C26 C13 1.0(4)
C24 C6 C15 C19 0.2(3)
C25 C2 C17 C12 179.9(2)
C25 C2 C21 C14 179.1(2)
C26 C20 C23 C10 -0.7(4)
